data_4344522
loop_
_publ_author_name
'Wang, X.'
'Vander Griend, A.'
'Stern, C.L.'
'Poeppelmeier, K.R.'

_publ_section_title
;
 Site-specific vanadates Co4 Fe3.33 (V O4)6 and Mn3 Fe4 (V O4)6
;
_journal_name_full 'Inorganic Chemistry'
_journal_page_first 136
_journal_page_last 140
_journal_volume 39
_journal_year 2000
_chemical_formula_sum 'Co4 Fe3.33 O24 V6'
_chemical_name_systematic 'Co4 Fe3.33 (V O4)6'
_space_group_IT_number 62
_symmetry_space_group_name_Hall '-P 2ac 2n'
_symmetry_space_group_name_H-M 'P n m a'
_cell_angle_alpha 90
_cell_angle_beta 90
_cell_angle_gamma 90
_cell_formula_units_Z 2
_cell_length_a 4.965
_cell_length_b 10.211
_cell_length_c 17.188
_cell_volume 871.391
_citation_journal_id_ASTM INOCAJ
_cod_data_source_file Wang_INOCAJ_2000_216.cif
_cod_data_source_block Co4Fe3.33O24V6
_cod_original_cell_volume 871.3907
_cod_database_code 4344522

loop_
_symmetry_equiv_pos_as_xyz
x,y,z
-x+1/2,-y,z+1/2
x+1/2,-y+1/2,-z+1/2
-x,y+1/2,-z
-x,-y,-z
x-1/2,y,-z-1/2
-x-1/2,y-1/2,z-1/2
x,-y-1/2,z

loop_
_atom_site_label
_atom_site_type_symbol
_atom_site_fract_x
_atom_site_fract_y
_atom_site_fract_z
_atom_site_occupancy
_atom_site_U_iso_or_equiv
O3 O-2 -0.5869 0.505 0.0747 1 0.0
O1 O-2 -0.5847 0.3741 0.2135 1 0.0
O5 O-2 -0.4335 0.25 0.0058 1 0.0
Co1 Co+2 -0.2516 0.42329 0.02769 0.17 0.0
Co2 Co+2 0.4039 0.75 0.25064 0.662 0.0
O7 O-2 0.1486 0.75 0.3476 1 0.0
O2 O-2 0.1524 0.6147 0.2041 1 0.0
Fe1 Fe+3 -0.2516 0.42329 0.02769 0.83 0.0
V2 V+5 0.2212 0.47156 0.15677 1 0.0
V1 V+5 -0.2791 0.75 0.05669 1 0.0
O4 O-2 -0.0695 0.386 0.1275 1 0.0
Co3 Co+2 -0.2545 0.25 0.19691 1 0.0
O6 O-2 -0.0837 0.6157 0.0352 1 0.0
